data_4034970
loop_
_publ_author_name
'Zhang, Zhi-Pei'
'Chen, Li'
'Li, Xin'
'Cheng, Jin-Pei'

_publ_section_title
;
 Organocatalytic Asymmetric Sequential 1,6-Addition/Acetalization of
 1-Oxotetralin-2-carbaldehyde to ortho-Hydroxyphenyl-Substituted
 para-Quinone Methides for Synthesis of Spiro-3,4-dihydrocoumarins.
;
_journal_issue 5
_journal_name_full 'The Journal of organic chemistry'
_journal_page_first 2714
_journal_page_last 2724
_journal_paper_doi 10.1021/acs.joc.7b03177
_journal_volume 83
_journal_year 2018
_chemical_absolute_configuration ad
_chemical_formula_moiety 'C28 H34 O4'
_chemical_formula_sum 'C28 H34 O4'
_chemical_formula_weight 434.55
_space_group_crystal_system monoclinic
_space_group_IT_number 4
_space_group_name_Hall 'P 2yb'
_space_group_name_H-M_alt 'P 1 21 1'
_atom_sites_solution_hydrogens mixed
_atom_sites_solution_primary dual
_audit_creation_date 2017-09-22
_audit_creation_method
;
Olex2 1.2
(compiled 2017.03.28 svn.r3405 for OlexSys, GUI svn.r5337)
;
_cell_angle_alpha 90
_cell_angle_beta 103.3070(10)
_cell_angle_gamma 90
_cell_formula_units_Z 4
_cell_length_a 10.06850(10)
_cell_length_b 20.88460(10)
_cell_length_c 12.21800(10)
_cell_measurement_reflns_used 33706
_cell_measurement_temperature 294.15
_cell_measurement_theta_max 78.8490
_cell_measurement_theta_min 4.2240
_cell_volume 2500.18(4)
_computing_cell_refinement 'CrysAlisPro 1.171.39.3a (Rigaku OD, 2015)'
_computing_data_collection 'CrysAlisPro 1.171.39.3a (Rigaku OD, 2015)'
_computing_data_reduction 'CrysAlisPro 1.171.39.3a (Rigaku OD, 2015)'
_computing_molecular_graphics 'Olex2 (Dolomanov et al., 2009)'
_computing_publication_material 'Olex2 (Dolomanov et al., 2009)'
_computing_structure_refinement 'ShelXL (Sheldrick, 2015)'
_computing_structure_solution 'ShelXT (Sheldrick, 2015)'
_diffrn_ambient_temperature 294.15
_diffrn_detector PILT
_diffrn_measured_fraction_theta_full 1.000
_diffrn_measured_fraction_theta_max 0.992
_diffrn_measurement_details
;
List of Runs (angles in degrees, time in seconds):

  # Type    Start    End  Width  t~exp~   \w     \q     \k     \f   Frames
--------------------------------------------------------------------------
  1  \w   -125.00 -31.00   1.00    5.00    --  -35.00 -72.00-144.00   94
  2  \w    -35.00  55.00   1.00    5.00    --  -35.00  72.00 -72.00   90
  3  \w   -114.00 -21.00   1.00    5.00    --  -35.00 -72.00 -72.00   93
  4  \w    -50.00  40.00   1.00    5.00    --  -35.00  43.00-108.00   90
  5  \w   -125.00 -33.00   1.00    5.00    --  -35.00 -44.00 -36.00   92
  6  \w   -123.00 -33.00   1.00    5.00    --  -35.00 -72.00 144.00   90
  7  \w   -123.00 -33.00   1.00    5.00    --  -35.00 -72.00-108.00   90
  8  \w   -200.00-105.00   1.00   20.00    -- -110.00 -44.00-180.00   95
  9  \w   -125.00 -31.00   1.00   20.00    -- -110.00  72.00 108.00   94
 10  \w   -114.00 -20.00   1.00   20.00    -- -110.00  72.00-108.00   94
 11  \w   -200.00-110.00   1.00   20.00    -- -110.00 -44.00 108.00   90
 12  \w   -200.00-110.00   1.00   20.00    -- -110.00 -72.00   0.00   90
 13  \w   -124.00 -33.00   1.00   20.00    -- -110.00  72.00   0.00   91
 14  \w   -187.00 -96.00   1.00   20.00    -- -110.00 -15.00  36.00   91
 15  \w   -125.00 -31.00   1.00   20.00    -- -110.00  72.00-180.00   94
 16  \w   -122.00 -29.00   1.00   20.00    -- -110.00  72.00  72.00   93
 17  \w   -124.00 -34.00   1.00   20.00    -- -110.00  14.00  36.00   90
 18  \w   -114.00 -22.00   1.00   20.00    -- -110.00  14.00 -72.00   92
 19  \w   -115.00 -25.00   1.00   20.00    -- -110.00  72.00 -72.00   90
 20  \w   -191.00 -98.00   1.00   20.00    -- -110.00 -44.00-108.00   93
 21  \w   -122.00 -32.00   1.00   20.00    -- -110.00  72.00-144.00   90
 22  \w   -125.00 -33.00   1.00   20.00    -- -110.00  72.00  36.00   92
 23  \w   -200.00-110.00   1.00   20.00    -- -110.00 -15.00   0.00   90
 24  \w   -187.00 -96.00   1.00   20.00    -- -110.00 -72.00 -72.00   91
 25  \w   -123.00 -33.00   1.00   20.00    -- -110.00  72.00 -36.00   90
 26  \w   -125.00 -33.00   1.00   20.00    -- -110.00  43.00   0.00   92
 27  \w   -115.00 -25.00   1.00   20.00    -- -110.00  72.00 144.00   90
 28  \w   -195.00-105.00   1.00   20.00    -- -110.00 -72.00  72.00   90
;
_diffrn_measurement_device 'abstract diffractometer'
_diffrn_measurement_device_type 'Rigaku Xtalab P200'
_diffrn_measurement_method '\w scans'
_diffrn_orient_matrix_type 'CrysAlisPro convention (1999,Acta A55,543-557)'
_diffrn_orient_matrix_UB_11 -0.1517332000
_diffrn_orient_matrix_UB_12 -0.0050271000
_diffrn_orient_matrix_UB_13 -0.0606749000
_diffrn_orient_matrix_UB_21 0.0224852000
_diffrn_orient_matrix_UB_22 -0.0697739000
_diffrn_orient_matrix_UB_23 -0.0324248000
_diffrn_orient_matrix_UB_31 -0.0345137000
_diffrn_orient_matrix_UB_32 -0.0233853000
_diffrn_orient_matrix_UB_33 0.1098087000
_diffrn_radiation_monochromator confocal
_diffrn_radiation_probe x-ray
_diffrn_radiation_type CuK\a
_diffrn_radiation_wavelength 1.54184
_diffrn_reflns_av_R_equivalents 0.0146
_diffrn_reflns_av_unetI/netI 0.0099
_diffrn_reflns_Laue_measured_fraction_full 1.000
_diffrn_reflns_Laue_measured_fraction_max 0.992
_diffrn_reflns_limit_h_max 12
_diffrn_reflns_limit_h_min -12
_diffrn_reflns_limit_k_max 26
_diffrn_reflns_limit_k_min -26
_diffrn_reflns_limit_l_max 15
_diffrn_reflns_limit_l_min -12
_diffrn_reflns_number 43572
_diffrn_reflns_point_group_measured_fraction_full 0.985
_diffrn_reflns_point_group_measured_fraction_max 0.962
_diffrn_reflns_theta_full 67.684
_diffrn_reflns_theta_max 79.158
_diffrn_reflns_theta_min 3.718
_diffrn_source 'rotating anode'
_diffrn_source_type 'Enhance (Cu) X-ray Source'
_exptl_absorpt_coefficient_mu 0.601
_exptl_absorpt_correction_T_max 1.00000
_exptl_absorpt_correction_T_min 0.82614
_exptl_absorpt_correction_type multi-scan
_exptl_absorpt_process_details
;
CrysAlisPro 1.171.39.3a (Rigaku Oxford Diffraction, 2015)
Empirical absorption correction using spherical harmonics,
 implemented in SCALE3 ABSPACK scaling algorithm.
;
_exptl_crystal_density_diffrn 1.154
_exptl_crystal_F_000 936
_exptl_crystal_size_max 0.28
_exptl_crystal_size_mid 0.24
_exptl_crystal_size_min 0.18
_refine_diff_density_max 0.173
_refine_diff_density_min -0.183
_refine_diff_density_rms 0.026
_refine_ls_abs_structure_details
;
 Flack x determined using 4698 quotients [(I+)-(I-)]/[(I+)+(I-)]
 (Parsons, Flack and Wagner, Acta Cryst. B69 (2013) 249-259).
;
_refine_ls_abs_structure_Flack 0.03(2)
_refine_ls_extinction_coef 0.0043(4)
_refine_ls_extinction_expression Fc^*^=kFc[1+0.001xFc^2^\l^3^/sin(2\q)]^-1/4^
_refine_ls_extinction_method 'SHELXL-2014/7 (Sheldrick 2014'
_refine_ls_goodness_of_fit_ref 1.075
_refine_ls_hydrogen_treatment mixed
_refine_ls_matrix_type full
_refine_ls_number_parameters 598
_refine_ls_number_reflns 10416
_refine_ls_number_restraints 1
_refine_ls_restrained_S_all 1.075
_refine_ls_R_factor_all 0.0353
_refine_ls_R_factor_gt 0.0349
_refine_ls_shift/su_max 0.000
_refine_ls_shift/su_mean 0.000
_refine_ls_structure_factor_coef Fsqd
_refine_ls_weighting_details 'w=1/[\s^2^(Fo^2^)+(0.0670P)^2^+0.1610P] where P=(Fo^2^+2Fc^2^)/3'
_refine_ls_weighting_scheme calc
_refine_ls_wR_factor_gt 0.1055
_refine_ls_wR_factor_ref 0.1060
_reflns_Friedel_coverage 0.886
_reflns_Friedel_fraction_full 0.968
_reflns_Friedel_fraction_max 0.930
_reflns_number_gt 10206
_reflns_number_total 10416
_reflns_threshold_expression 'I > 2\s(I)'
_cod_data_source_file jo7b03177_si_004.cif
_cod_data_source_block p20170921b
_cod_database_code 4034970
_shelx_shelxl_version_number 2014/7
_shelx_space_group_comment
;
The symmetry employed for this shelxl refinement is uniquely defined
by the following loop, which should always be used as a source of
symmetry information in preference to the above space-group names.
They are only intended as comments.
;
_shelx_estimated_absorpt_t_max 0.900
_shelx_estimated_absorpt_t_min 0.850
_reflns_odcompleteness_completeness 99.19
_reflns_odcompleteness_iscentric 1
_reflns_odcompleteness_theta 78.91
_olex2_refinement_description
;
1. Fixed Uiso
 At 1.2 times of:
  All C(H) groups, All C(H,H) groups
 At 1.5 times of:
  All C(H,H,H) groups
2.a Ternary CH refined with riding coordinates:
 C3(H3), C31(H31)
2.b Secondary CH2 refined with riding coordinates:
 C11(H11A,H11B), C12(H12A,H12B), C13(H13A,H13B), C14(H14A,H14B), C39(H39A,
 H39B), C40(H40A,H40B), C41(H41A,H41B), C42(H42A,H42B)
2.c Aromatic/amide H refined with riding coordinates:
 C6(H6), C7(H7), C8(H8), C9(H9), C16(H16), C20(H20), C33(H33), C34(H34),
 C35(H35), C36(H36), C44(H44), C48(H48)
2.d Idealised Me refined as rotating group:
 C22(H22A,H22B,H22C), C23(H23A,H23B,H23C), C24(H24A,H24B,H24C), C26(H26A,H26B,
 H26C), C27(H27A,H27B,H27C), C28(H28A,H28B,H28C), C50(H50A,H50B,H50C), C51(H51A,
 H51B,H51C), C52(H52A,H52B,H52C), C54(H54A,H54B,H54C), C55(H55A,H55B,H55C),
 C56(H56A,H56B,H56C)
;
_olex2_submission_special_instructions 'No special instructions were received'
_oxdiff_exptl_absorpt_empirical_details
;
Empirical correction (ABSPACK) includes:
- Absorption correction using spherical harmonics
- Frame scaling
- Detector area scaling
;
_oxdiff_exptl_absorpt_empirical_full_max 1.254
_oxdiff_exptl_absorpt_empirical_full_min 0.822

loop_
_space_group_symop_operation_xyz
'x, y, z'
'-x, y+1/2, -z'

loop_
_atom_site_label
_atom_site_type_symbol
_atom_site_fract_x
_atom_site_fract_y
_atom_site_fract_z
_atom_site_U_iso_or_equiv
_atom_site_adp_type
_atom_site_occupancy
_atom_site_site_symmetry_order
_atom_site_calc_flag
_atom_site_refinement_flags_posn
O1 O 1.05476(15) 0.48890(8) 0.61315(14) 0.0653(4) Uani 1 1 d .
O2 O 0.9671(3) 0.52281(12) 0.74956(14) 0.0956(7) Uani 1 1 d .
O3 O 0.8315(2) 0.39447(8) 0.60491(16) 0.0739(4) Uani 1 1 d .
O4 O 0.93585(18) 0.79299(7) 0.39604(16) 0.0687(5) Uani 1 1 d .
C1 C 0.9471(2) 0.50743(10) 0.65308(16) 0.0588(5) Uani 1 1 d .
C2 C 0.80690(18) 0.50768(8) 0.57203(14) 0.0441(3) Uani 1 1 d .
C3 C 0.81994(15) 0.53050(8) 0.45362(13) 0.0373(3) Uani 1 1 d .
H3 H 0.7322 0.5224 0.4011 0.045 Uiso 1 1 calc R
C4 C 0.92414(18) 0.48828(8) 0.41974(15) 0.0441(3) Uani 1 1 d .
C5 C 1.0376(2) 0.46964(9) 0.5013(2) 0.0566(5) Uani 1 1 d .
C6 C 1.1406(3) 0.43287(12) 0.4770(3) 0.0834(9) Uani 1 1 d .
H6 H 1.2167 0.4221 0.5331 0.100 Uiso 1 1 calc R
C7 C 1.1291(4) 0.41244(13) 0.3690(4) 0.0981(12) Uani 1 1 d .
H7 H 1.1986 0.3881 0.3513 0.118 Uiso 1 1 calc R
C8 C 1.0163(4) 0.42746(12) 0.2865(3) 0.0876(10) Uani 1 1 d .
H8 H 1.0086 0.4122 0.2138 0.105 Uiso 1 1 calc R
C9 C 0.9125(3) 0.46567(10) 0.3111(2) 0.0632(5) Uani 1 1 d .
H9 H 0.8362 0.4758 0.2548 0.076 Uiso 1 1 calc R
C10 C 0.7571(2) 0.43780(9) 0.56269(15) 0.0513(4) Uani 1 1 d .
C11 C 0.6118(3) 0.42847(14) 0.5001(2) 0.0744(7) Uani 1 1 d .
H11A H 0.5856 0.3843 0.5081 0.089 Uiso 1 1 calc R
H11B H 0.6044 0.4366 0.4208 0.089 Uiso 1 1 calc R
C12 C 0.5145(3) 0.4724(2) 0.5426(4) 0.1023(11) Uani 1 1 d .
H12A H 0.5072 0.4584 0.6166 0.123 Uiso 1 1 calc R
H12B H 0.4246 0.4695 0.4926 0.123 Uiso 1 1 calc R
C13 C 0.5616(3) 0.54171(17) 0.5492(3) 0.0905(9) Uani 1 1 d .
H13A H 0.5572 0.5577 0.4739 0.109 Uiso 1 1 calc R
H13B H 0.5007 0.5675 0.5821 0.109 Uiso 1 1 calc R
C14 C 0.7061(3) 0.54849(12) 0.6191(2) 0.0691(6) Uani 1 1 d .
H14A H 0.7091 0.5354 0.6958 0.083 Uiso 1 1 calc R
H14B H 0.7334 0.5931 0.6205 0.083 Uiso 1 1 calc R
C15 C 0.85212(16) 0.60145(7) 0.44594(13) 0.0379(3) Uani 1 1 d .
C16 C 0.97595(16) 0.62785(8) 0.50122(14) 0.0416(3) Uani 1 1 d .
H16 H 1.0393 0.6017 0.5481 0.050 Uiso 1 1 calc R
C17 C 1.00929(17) 0.69180(8) 0.48941(14) 0.0419(3) Uani 1 1 d .
C18 C 0.91203(18) 0.72990(8) 0.41689(15) 0.0450(4) Uani 1 1 d .
C19 C 0.78503(19) 0.70547(8) 0.36091(16) 0.0481(4) Uani 1 1 d .
C20 C 0.75848(17) 0.64129(8) 0.37723(15) 0.0443(4) Uani 1 1 d .
H20 H 0.6745 0.6244 0.3406 0.053 Uiso 1 1 calc R
C21 C 1.15001(19) 0.71807(9) 0.55130(17) 0.0518(4) Uani 1 1 d .
C22 C 1.1350(3) 0.77703(14) 0.6232(2) 0.0739(7) Uani 1 1 d .
H22A H 1.0887 0.8105 0.5754 0.111 Uiso 1 1 calc GR
H22B H 1.2237 0.7917 0.6619 0.111 Uiso 1 1 calc GR
H22C H 1.0831 0.7656 0.6771 0.111 Uiso 1 1 calc GR
C23 C 1.2351(2) 0.73575(12) 0.4662(2) 0.0652(5) Uani 1 1 d .
H23A H 1.2455 0.6987 0.4223 0.098 Uiso 1 1 calc GR
H23B H 1.3234 0.7506 0.5057 0.098 Uiso 1 1 calc GR
H23C H 1.1896 0.7690 0.4173 0.098 Uiso 1 1 calc GR
C24 C 1.2310(3) 0.66724(15) 0.6288(3) 0.0973(12) Uani 1 1 d .
H24A H 1.1812 0.6545 0.6834 0.146 Uiso 1 1 calc GR
H24B H 1.3178 0.6846 0.6665 0.146 Uiso 1 1 calc GR
H24C H 1.2450 0.6307 0.5851 0.146 Uiso 1 1 calc GR
C25 C 0.6774(2) 0.74821(10) 0.2837(2) 0.0712(7) Uani 1 1 d .
C26 C 0.5519(4) 0.70962(16) 0.2303(5) 0.150(2) Uani 1 1 d .
H26A H 0.5778 0.6745 0.1891 0.225 Uiso 1 1 calc GR
H26B H 0.4882 0.7365 0.1800 0.225 Uiso 1 1 calc GR
H26C H 0.5102 0.6935 0.2879 0.225 Uiso 1 1 calc GR
C27 C 0.6350(3) 0.80236(15) 0.3520(3) 0.0963(10) Uani 1 1 d .
H27A H 0.5994 0.7847 0.4119 0.144 Uiso 1 1 calc GR
H27B H 0.5661 0.8279 0.3041 0.144 Uiso 1 1 calc GR
H27C H 0.7129 0.8286 0.3830 0.144 Uiso 1 1 calc GR
C28 C 0.7373(5) 0.7755(2) 0.1871(3) 0.1188(15) Uani 1 1 d .
H28A H 0.8130 0.8031 0.2180 0.178 Uiso 1 1 calc GR
H28B H 0.6683 0.7995 0.1362 0.178 Uiso 1 1 calc GR
H28C H 0.7678 0.7409 0.1474 0.178 Uiso 1 1 calc GR
O5 O 0.3459(2) 0.51273(10) 0.23441(12) 0.0771(5) Uani 1 1 d .
O6 O 0.5356(2) 0.47202(15) 0.20618(17) 0.1012(8) Uani 1 1 d .
O7 O 0.4201(4) 0.60356(13) 0.0661(2) 0.1332(13) Uani 1 1 d .
O8 O 0.0396(2) 0.22443(9) 0.0969(2) 0.0855(6) Uani 1 1 d .
C29 C 0.4231(3) 0.49121(13) 0.16490(18) 0.0686(6) Uani 1 1 d .
C30 C 0.3599(2) 0.49265(10) 0.03889(15) 0.0532(4) Uani 1 1 d .
C31 C 0.20563(18) 0.47662(8) 0.01600(14) 0.0447(4) Uani 1 1 d .
H31 H 0.1660 0.4858 -0.0635 0.054 Uiso 1 1 calc R
C32 C 0.1427(2) 0.52265(9) 0.08469(16) 0.0543(4) Uani 1 1 d .
C33 C 0.0146(3) 0.55008(11) 0.0466(2) 0.0683(6) Uani 1 1 d .
H33 H -0.0363 0.5411 -0.0255 0.082 Uiso 1 1 calc R
C34 C -0.0373(4) 0.59093(13) 0.1162(3) 0.0883(9) Uani 1 1 d .
H34 H -0.1234 0.6089 0.0906 0.106 Uiso 1 1 calc R
C35 C 0.0366(5) 0.60503(13) 0.2219(3) 0.0983(12) Uani 1 1 d .
H35 H 0.0001 0.6322 0.2677 0.118 Uiso 1 1 calc R
C36 C 0.1640(5) 0.57944(13) 0.2609(2) 0.0899(10) Uani 1 1 d .
H36 H 0.2145 0.5891 0.3328 0.108 Uiso 1 1 calc R
C37 C 0.2165(3) 0.53882(11) 0.19131(18) 0.0659(6) Uani 1 1 d .
C38 C 0.3745(3) 0.56207(12) 0.0006(2) 0.0691(6) Uani 1 1 d .
C39 C 0.3320(3) 0.57440(12) -0.1234(2) 0.0712(6) Uani 1 1 d .
H39A H 0.3533 0.6183 -0.1389 0.085 Uiso 1 1 calc R
H39B H 0.2342 0.5685 -0.1489 0.085 Uiso 1 1 calc R
C40 C 0.4060(4) 0.52870(16) -0.1868(2) 0.0879(8) Uani 1 1 d .
H40A H 0.3689 0.5334 -0.2670 0.106 Uiso 1 1 calc R
H40B H 0.5020 0.5399 -0.1713 0.106 Uiso 1 1 calc R
C41 C 0.3916(3) 0.45936(14) -0.1533(2) 0.0735(6) Uani 1 1 d .
H41A H 0.4449 0.4322 -0.1914 0.088 Uiso 1 1 calc R
H41B H 0.2968 0.4465 -0.1772 0.088 Uiso 1 1 calc R
C42 C 0.4401(2) 0.45017(13) -0.0259(2) 0.0645(5) Uani 1 1 d .
H42A H 0.5364 0.4605 -0.0028 0.077 Uiso 1 1 calc R
H42B H 0.4289 0.4056 -0.0074 0.077 Uiso 1 1 calc R
C43 C 0.16892(17) 0.40742(8) 0.03797(13) 0.0421(3) Uani 1 1 d .
C44 C 0.25166(18) 0.36596(9) 0.11232(15) 0.0457(4) Uani 1 1 d .
H44 H 0.3379 0.3798 0.1499 0.055 Uiso 1 1 calc R
C45 C 0.21029(19) 0.30436(9) 0.13274(16) 0.0479(4) Uani 1 1 d .
C46 C 0.0783(2) 0.28558(9) 0.07643(17) 0.0513(4) Uani 1 1 d .
C47 C -0.01088(18) 0.32691(9) 0.00321(15) 0.0476(4) Uani 1 1 d .
C48 C 0.03934(18) 0.38665(9) -0.01594(14) 0.0447(3) Uani 1 1 d .
H48 H -0.0160 0.4140 -0.0670 0.054 Uiso 1 1 calc R
C49 C 0.3068(2) 0.25895(11) 0.2140(2) 0.0624(5) Uani 1 1 d .
C50 C 0.3412(4) 0.20052(17) 0.1494(3) 0.1000(11) Uani 1 1 d .
H50A H 0.2589 0.1775 0.1171 0.150 Uiso 1 1 calc GR
H50B H 0.4028 0.1730 0.2000 0.150 Uiso 1 1 calc GR
H50C H 0.3833 0.2145 0.0906 0.150 Uiso 1 1 calc GR
C51 C 0.2424(3) 0.23664(15) 0.3097(3) 0.0832(8) Uani 1 1 d .
H51A H 0.2129 0.2732 0.3453 0.125 Uiso 1 1 calc GR
H51B H 0.3086 0.2131 0.3639 0.125 Uiso 1 1 calc GR
H51C H 0.1655 0.2096 0.2798 0.125 Uiso 1 1 calc GR
C52 C 0.4402(3) 0.29298(17) 0.2694(3) 0.0944(10) Uani 1 1 d .
H52A H 0.4878 0.3048 0.2128 0.142 Uiso 1 1 calc GR
H52B H 0.4963 0.2647 0.3226 0.142 Uiso 1 1 calc GR
H52C H 0.4201 0.3307 0.3074 0.142 Uiso 1 1 calc GR
C53 C -0.1584(2) 0.30712(12) -0.05398(18) 0.0597(5) Uani 1 1 d .
C54 C -0.1565(3) 0.2506(2) -0.1341(3) 0.1046(12) Uani 1 1 d .
H54A H -0.1089 0.2628 -0.1905 0.157 Uiso 1 1 calc GR
H54B H -0.2485 0.2388 -0.1696 0.157 Uiso 1 1 calc GR
H54C H -0.1110 0.2148 -0.0922 0.157 Uiso 1 1 calc GR
C55 C -0.2395(3) 0.2912(2) 0.0343(3) 0.0926(9) Uani 1 1 d .
H55A H -0.1994 0.2548 0.0774 0.139 Uiso 1 1 calc GR
H55B H -0.3322 0.2816 -0.0027 0.139 Uiso 1 1 calc GR
H55C H -0.2377 0.3272 0.0834 0.139 Uiso 1 1 calc GR
C56 C -0.2350(3) 0.36239(19) -0.1234(3) 0.0898(9) Uani 1 1 d .
H56A H -0.2365 0.3987 -0.0754 0.135 Uiso 1 1 calc GR
H56B H -0.3269 0.3493 -0.1566 0.135 Uiso 1 1 calc GR
H56C H -0.1897 0.3738 -0.1816 0.135 Uiso 1 1 calc GR
H4 H 1.016(4) 0.805(2) 0.434(3) 0.098(11) Uiso 1 1 d .
H8A H -0.025(4) 0.220(2) 0.057(3) 0.096(13) Uiso 1 1 d .

loop_
_atom_site_aniso_label
_atom_site_aniso_U_11
_atom_site_aniso_U_22
_atom_site_aniso_U_33
_atom_site_aniso_U_23
_atom_site_aniso_U_13
_atom_site_aniso_U_12
O1 0.0509(7) 0.0631(9) 0.0719(9) 0.0177(7) -0.0063(6) -0.0016(6)
O2 0.1180(17) 0.1125(17) 0.0434(8) -0.0039(9) -0.0081(9) -0.0242(13)
O3 0.0910(11) 0.0462(8) 0.0825(11) 0.0139(7) 0.0159(9) -0.0045(8)
O4 0.0650(9) 0.0352(7) 0.0909(11) 0.0113(7) -0.0129(8) -0.0042(6)
C1 0.0698(12) 0.0544(11) 0.0447(9) 0.0077(8) -0.0022(8) -0.0135(9)
C2 0.0526(9) 0.0413(8) 0.0394(8) -0.0016(6) 0.0124(6) -0.0059(7)
C3 0.0371(7) 0.0363(7) 0.0376(7) 0.0009(6) 0.0068(5) -0.0014(6)
C4 0.0508(8) 0.0326(7) 0.0534(9) 0.0022(6) 0.0212(7) -0.0020(6)
C5 0.0478(9) 0.0402(9) 0.0844(14) 0.0167(9) 0.0208(9) 0.0029(7)
C6 0.0608(12) 0.0499(11) 0.150(3) 0.0294(15) 0.0454(15) 0.0134(10)
C7 0.108(2) 0.0477(12) 0.167(3) 0.0114(17) 0.091(3) 0.0137(14)
C8 0.134(3) 0.0505(12) 0.106(2) -0.0128(13) 0.085(2) -0.0120(15)
C9 0.0925(16) 0.0452(9) 0.0630(12) -0.0073(9) 0.0408(11) -0.0134(10)
C10 0.0683(11) 0.0440(9) 0.0444(9) 0.0010(7) 0.0190(8) -0.0119(8)
C11 0.0727(14) 0.0730(15) 0.0743(14) 0.0070(12) 0.0107(11) -0.0320(12)
C12 0.0634(14) 0.128(3) 0.124(3) 0.021(2) 0.0383(16) -0.0208(16)
C13 0.0682(15) 0.104(2) 0.115(2) 0.0166(18) 0.0535(16) 0.0171(15)
C14 0.0916(16) 0.0606(12) 0.0677(13) -0.0075(10) 0.0440(12) -0.0001(11)
C15 0.0377(7) 0.0349(7) 0.0403(7) -0.0001(6) 0.0074(6) 0.0012(6)
C16 0.0376(7) 0.0399(8) 0.0437(8) 0.0066(6) 0.0018(6) 0.0020(6)
C17 0.0405(7) 0.0385(8) 0.0431(8) 0.0021(6) 0.0023(6) -0.0016(6)
C18 0.0489(8) 0.0329(7) 0.0485(9) 0.0007(6) 0.0013(7) 0.0016(6)
C19 0.0491(9) 0.0371(8) 0.0496(9) -0.0034(7) -0.0061(7) 0.0075(7)
C20 0.0386(7) 0.0394(8) 0.0492(9) -0.0042(7) -0.0018(6) 0.0021(6)
C21 0.0431(8) 0.0463(9) 0.0585(10) 0.0072(8) -0.0038(7) -0.0079(7)
C22 0.0688(13) 0.0825(17) 0.0647(13) -0.0194(12) 0.0038(11) -0.0203(12)
C23 0.0521(10) 0.0569(11) 0.0858(15) -0.0021(11) 0.0142(10) -0.0108(9)
C24 0.0610(13) 0.0790(17) 0.122(2) 0.0435(17) -0.0415(15) -0.0249(12)
C25 0.0678(13) 0.0422(10) 0.0819(15) -0.0001(9) -0.0273(11) 0.0103(9)
C26 0.103(3) 0.0643(17) 0.214(5) 0.012(2) -0.104(3) 0.0020(16)
C27 0.0793(17) 0.0685(16) 0.123(2) -0.0071(16) -0.0133(16) 0.0346(14)
C28 0.155(4) 0.108(3) 0.0735(19) 0.0346(19) -0.014(2) 0.037(3)
O5 0.1039(13) 0.0831(11) 0.0380(7) -0.0037(7) 0.0033(7) -0.0182(10)
O6 0.0733(11) 0.145(2) 0.0693(11) 0.0155(12) -0.0164(9) -0.0227(12)
O7 0.227(3) 0.0877(15) 0.0767(13) -0.0159(12) 0.0183(16) -0.085(2)
O8 0.0858(13) 0.0491(9) 0.1067(15) 0.0110(9) -0.0084(12) -0.0178(9)
C29 0.0706(13) 0.0792(15) 0.0478(10) 0.0026(10) -0.0030(9) -0.0239(12)
C30 0.0575(10) 0.0582(11) 0.0411(8) 0.0012(7) 0.0057(7) -0.0134(8)
C31 0.0539(9) 0.0424(8) 0.0354(7) 0.0008(6) 0.0055(6) -0.0023(7)
C32 0.0791(13) 0.0410(9) 0.0466(9) 0.0018(7) 0.0220(9) -0.0025(8)
C33 0.0890(16) 0.0485(11) 0.0731(14) 0.0071(10) 0.0300(12) 0.0129(10)
C34 0.125(2) 0.0509(12) 0.107(2) 0.0102(13) 0.064(2) 0.0174(14)
C35 0.177(4) 0.0484(12) 0.097(2) -0.0001(13) 0.088(2) 0.0057(18)
C36 0.171(3) 0.0542(12) 0.0567(13) -0.0090(11) 0.0513(17) -0.0206(18)
C37 0.1056(18) 0.0493(10) 0.0463(10) -0.0010(8) 0.0244(11) -0.0133(11)
C38 0.0910(16) 0.0606(12) 0.0563(12) -0.0025(10) 0.0184(11) -0.0243(12)
C39 0.0964(17) 0.0590(12) 0.0607(12) 0.0102(10) 0.0230(12) -0.0090(12)
C40 0.120(2) 0.0885(19) 0.0672(14) 0.0110(14) 0.0452(15) -0.0011(17)
C41 0.0905(17) 0.0740(15) 0.0635(13) -0.0029(11) 0.0333(12) 0.0070(13)
C42 0.0580(11) 0.0688(13) 0.0687(13) 0.0090(10) 0.0188(9) -0.0010(10)
C43 0.0458(8) 0.0437(8) 0.0352(7) -0.0021(6) 0.0058(6) -0.0013(7)
C44 0.0412(8) 0.0486(9) 0.0435(8) 0.0006(7) 0.0017(6) 0.0003(7)
C45 0.0486(9) 0.0449(9) 0.0470(9) 0.0015(7) 0.0044(7) 0.0055(7)
C46 0.0526(9) 0.0406(9) 0.0567(10) -0.0024(7) 0.0045(8) -0.0029(7)
C47 0.0444(8) 0.0512(9) 0.0436(8) -0.0074(7) 0.0028(7) -0.0018(7)
C48 0.0449(8) 0.0466(8) 0.0384(7) -0.0016(6) 0.0008(6) 0.0046(7)
C49 0.0629(12) 0.0509(10) 0.0656(12) 0.0080(9) -0.0011(9) 0.0150(9)
C50 0.112(2) 0.0794(19) 0.102(2) -0.0010(17) 0.0114(18) 0.0479(18)
C51 0.106(2) 0.0653(14) 0.0734(15) 0.0232(13) 0.0114(14) 0.0146(14)
C52 0.0650(14) 0.088(2) 0.109(2) 0.0277(17) -0.0240(14) 0.0122(14)
C53 0.0455(9) 0.0697(13) 0.0582(11) -0.0114(10) 0.0003(8) -0.0082(9)
C54 0.0769(17) 0.119(3) 0.105(2) -0.061(2) -0.0066(16) -0.0101(17)
C55 0.0607(13) 0.126(3) 0.0901(19) 0.0012(19) 0.0149(13) -0.0213(16)
C56 0.0492(12) 0.111(2) 0.0924(19) 0.0097(17) -0.0180(12) -0.0045(13)

loop_
_atom_type_symbol
_atom_type_description
_atom_type_scat_dispersion_real
_atom_type_scat_dispersion_imag
_atom_type_scat_source
C C 0.0181 0.0091 'International Tables Vol C Tables 4.2.6.8 and 6.1.1.4'
H H 0.0000 0.0000 'International Tables Vol C Tables 4.2.6.8 and 6.1.1.4'
O O 0.0492 0.0322 'International Tables Vol C Tables 4.2.6.8 and 6.1.1.4'

loop_
_geom_angle_atom_site_label_1
_geom_angle_atom_site_label_2
_geom_angle_atom_site_label_3
_geom_angle
C1 O1 C5 120.65(15)
C18 O4 H4 111(3)
O1 C1 C2 117.92(17)
O2 C1 O1 118.0(2)
O2 C1 C2 124.1(2)
C1 C2 C3 109.91(14)
C1 C2 C10 106.38(16)
C1 C2 C14 110.56(18)
C10 C2 C3 108.49(14)
C14 C2 C3 112.51(16)
C14 C2 C10 108.78(16)
C2 C3 H3 107.5
C4 C3 C2 106.88(13)
C4 C3 H3 107.5
C4 C3 C15 112.48(13)
C15 C3 C2 114.79(13)
C15 C3 H3 107.5
C5 C4 C3 118.65(17)
C5 C4 C9 117.73(19)
C9 C4 C3 123.61(18)
C4 C5 O1 121.18(17)
C6 C5 O1 116.2(2)
C6 C5 C4 122.6(3)
C5 C6 H6 120.6
C7 C6 C5 118.8(3)
C7 C6 H6 120.6
C6 C7 H7 119.6
C6 C7 C8 120.7(2)
C8 C7 H7 119.6
C7 C8 H8 119.8
C7 C8 C9 120.3(3)
C9 C8 H8 119.8
C4 C9 C8 119.7(3)
C4 C9 H9 120.1
C8 C9 H9 120.1
O3 C10 C2 121.15(18)
O3 C10 C11 123.7(2)
C11 C10 C2 115.11(19)
C10 C11 H11A 109.2
C10 C11 H11B 109.2
C10 C11 C12 112.2(2)
H11A C11 H11B 107.9
C12 C11 H11A 109.2
C12 C11 H11B 109.2
C11 C12 H12A 109.2
C11 C12 H12B 109.2
C11 C12 C13 112.1(2)
H12A C12 H12B 107.9
C13 C12 H12A 109.2
C13 C12 H12B 109.2
C12 C13 H13A 109.3
C12 C13 H13B 109.3
H13A C13 H13B 108.0
C14 C13 C12 111.5(3)
C14 C13 H13A 109.3
C14 C13 H13B 109.3
C2 C14 H14A 109.3
C2 C14 H14B 109.3
C13 C14 C2 111.6(2)
C13 C14 H14A 109.3
C13 C14 H14B 109.3
H14A C14 H14B 108.0
C16 C15 C3 122.41(14)
C20 C15 C3 119.74(14)
C20 C15 C16 117.77(14)
C15 C16 H16 118.6
C15 C16 C17 122.77(14)
C17 C16 H16 118.6
C16 C17 C18 117.28(15)
C16 C17 C21 120.36(15)
C18 C17 C21 122.32(15)
O4 C18 C17 122.25(16)
O4 C18 C19 115.95(15)
C19 C18 C17 121.80(15)
C18 C19 C25 121.39(17)
C20 C19 C18 117.73(15)
C20 C19 C25 120.88(16)
C15 C20 C19 122.63(15)
C15 C20 H20 118.7
C19 C20 H20 118.7
C22 C21 C17 111.32(17)
C23 C21 C17 110.21(17)
C23 C21 C22 109.70(18)
C24 C21 C17 110.82(16)
C24 C21 C22 108.1(2)
C24 C21 C23 106.5(2)
C21 C22 H22A 109.5
C21 C22 H22B 109.5
C21 C22 H22C 109.5
H22A C22 H22B 109.5
H22A C22 H22C 109.5
H22B C22 H22C 109.5
C21 C23 H23A 109.5
C21 C23 H23B 109.5
C21 C23 H23C 109.5
H23A C23 H23B 109.5
H23A C23 H23C 109.5
H23B C23 H23C 109.5
C21 C24 H24A 109.5
C21 C24 H24B 109.5
C21 C24 H24C 109.5
H24A C24 H24B 109.5
H24A C24 H24C 109.5
H24B C24 H24C 109.5
C19 C25 C28 109.6(2)
C26 C25 C19 110.72(19)
C26 C25 C27 108.7(3)
C26 C25 C28 107.4(3)
C27 C25 C19 109.9(2)
C27 C25 C28 110.5(3)
C25 C26 H26A 109.5
C25 C26 H26B 109.5
C25 C26 H26C 109.5
H26A C26 H26B 109.5
H26A C26 H26C 109.5
H26B C26 H26C 109.5
C25 C27 H27A 109.5
C25 C27 H27B 109.5
C25 C27 H27C 109.5
H27A C27 H27B 109.5
H27A C27 H27C 109.5
H27B C27 H27C 109.5
C25 C28 H28A 109.5
C25 C28 H28B 109.5
C25 C28 H28C 109.5
H28A C28 H28B 109.5
H28A C28 H28C 109.5
H28B C28 H28C 109.5
C29 O5 C37 120.86(16)
C46 O8 H8A 104(4)
O5 C29 C30 117.4(2)
O6 C29 O5 118.1(2)
O6 C29 C30 124.5(2)
C29 C30 C31 110.23(16)
C29 C30 C38 106.14(17)
C29 C30 C42 111.24(19)
C38 C30 C31 108.09(18)
C42 C30 C31 113.95(16)
C42 C30 C38 106.78(18)
C30 C31 H31 107.4
C32 C31 C30 107.08(15)
C32 C31 H31 107.4
C32 C31 C43 110.80(14)
C43 C31 C30 116.40(15)
C43 C31 H31 107.4
C33 C32 C31 123.54(19)
C37 C32 C31 118.4(2)
C37 C32 C33 118.0(2)
C32 C33 H33 120.0
C34 C33 C32 119.9(3)
C34 C33 H33 120.0
C33 C34 H34 119.6
C35 C34 C33 120.8(3)
C35 C34 H34 119.6
C34 C35 H35 119.7
C34 C35 C36 120.5(3)
C36 C35 H35 119.7
C35 C36 H36 120.6
C35 C36 C37 118.9(3)
C37 C36 H36 120.6
C32 C37 O5 120.7(2)
C32 C37 C36 121.9(3)
C36 C37 O5 117.4(3)
O7 C38 C30 121.8(2)
O7 C38 C39 121.9(2)
C39 C38 C30 116.31(19)
C38 C39 H39A 109.6
C38 C39 H39B 109.6
C38 C39 C40 110.3(2)
H39A C39 H39B 108.1
C40 C39 H39A 109.6
C40 C39 H39B 109.6
C39 C40 H40A 109.3
C39 C40 H40B 109.3
H40A C40 H40B 107.9
C41 C40 C39 111.7(2)
C41 C40 H40A 109.3
C41 C40 H40B 109.3
C40 C41 H41A 109.3
C40 C41 H41B 109.3
C40 C41 C42 111.4(2)
H41A C41 H41B 108.0
C42 C41 H41A 109.3
C42 C41 H41B 109.3
C30 C42 H42A 109.3
C30 C42 H42B 109.3
C41 C42 C30 111.65(19)
C41 C42 H42A 109.3
C41 C42 H42B 109.3
H42A C42 H42B 108.0
C44 C43 C31 124.89(15)
C44 C43 C48 118.23(16)
C48 C43 C31 116.75(15)
C43 C44 H44 118.8
C43 C44 C45 122.36(16)
C45 C44 H44 118.8
C44 C45 C46 117.30(16)
C44 C45 C49 120.83(17)
C46 C45 C49 121.87(18)
O8 C46 C45 116.48(19)
O8 C46 C47 121.30(18)
C45 C46 C47 122.22(17)
C46 C47 C53 121.96(18)
C48 C47 C46 117.08(16)
C48 C47 C53 120.96(17)
C43 C48 H48 118.6
C47 C48 C43 122.72(16)
C47 C48 H48 118.6
C50 C49 C45 109.9(2)
C51 C49 C45 111.3(2)
C51 C49 C50 109.6(2)
C52 C49 C45 110.9(2)
C52 C49 C50 108.5(3)
C52 C49 C51 106.6(2)
C49 C50 H50A 109.5
C49 C50 H50B 109.5
C49 C50 H50C 109.5
H50A C50 H50B 109.5
H50A C50 H50C 109.5
H50B C50 H50C 109.5
C49 C51 H51A 109.5
C49 C51 H51B 109.5
C49 C51 H51C 109.5
H51A C51 H51B 109.5
H51A C51 H51C 109.5
H51B C51 H51C 109.5
C49 C52 H52A 109.5
C49 C52 H52B 109.5
C49 C52 H52C 109.5
H52A C52 H52B 109.5
H52A C52 H52C 109.5
H52B C52 H52C 109.5
C54 C53 C47 110.0(2)
C55 C53 C47 110.65(19)
C55 C53 C54 111.6(3)
C55 C53 C56 105.7(2)
C56 C53 C47 111.0(2)
C56 C53 C54 107.8(3)
C53 C54 H54A 109.5
C53 C54 H54B 109.5
C53 C54 H54C 109.5
H54A C54 H54B 109.5
H54A C54 H54C 109.5
H54B C54 H54C 109.5
C53 C55 H55A 109.5
C53 C55 H55B 109.5
C53 C55 H55C 109.5
H55A C55 H55B 109.5
H55A C55 H55C 109.5
H55B C55 H55C 109.5
C53 C56 H56A 109.5
C53 C56 H56B 109.5
C53 C56 H56C 109.5
H56A C56 H56B 109.5
H56A C56 H56C 109.5
H56B C56 H56C 109.5

loop_
_geom_bond_atom_site_label_1
_geom_bond_atom_site_label_2
_geom_bond_distance
O1 C1 1.344(3)
O1 C5 1.397(3)
O2 C1 1.193(3)
O3 C10 1.212(3)
O4 C18 1.374(2)
O4 H4 0.87(4)
C1 C2 1.527(3)
C2 C3 1.557(2)
C2 C10 1.539(2)
C2 C14 1.535(3)
C3 H3 0.9800
C3 C4 1.500(2)
C3 C15 1.524(2)
C4 C5 1.388(3)
C4 C9 1.389(3)
C5 C6 1.376(3)
C6 H6 0.9300
C6 C7 1.366(5)
C7 H7 0.9300
C7 C8 1.370(6)
C8 H8 0.9300
C8 C9 1.401(4)
C9 H9 0.9300
C10 C11 1.499(3)
C11 H11A 0.9700
C11 H11B 0.9700
C11 C12 1.518(5)
C12 H12A 0.9700
C12 H12B 0.9700
C12 C13 1.519(6)
C13 H13A 0.9700
C13 H13B 0.9700
C13 C14 1.515(5)
C14 H14A 0.9700
C14 H14B 0.9700
C15 C16 1.388(2)
C15 C20 1.386(2)
C16 H16 0.9300
C16 C17 1.393(2)
C17 C18 1.406(2)
C17 C21 1.545(2)
C18 C19 1.400(2)
C19 C20 1.390(3)
C19 C25 1.546(2)
C20 H20 0.9300
C21 C22 1.540(3)
C21 C23 1.537(3)
C21 C24 1.527(3)
C22 H22A 0.9600
C22 H22B 0.9600
C22 H22C 0.9600
C23 H23A 0.9600
C23 H23B 0.9600
C23 H23C 0.9600
C24 H24A 0.9600
C24 H24B 0.9600
C24 H24C 0.9600
C25 C26 1.514(4)
C25 C27 1.523(4)
C25 C28 1.553(6)
C26 H26A 0.9600
C26 H26B 0.9600
C26 H26C 0.9600
C27 H27A 0.9600
C27 H27B 0.9600
C27 H27C 0.9600
C28 H28A 0.9600
C28 H28B 0.9600
C28 H28C 0.9600
O5 C29 1.353(4)
O5 C37 1.398(4)
O6 C29 1.198(3)
O7 C38 1.197(3)
O8 C46 1.375(3)
O8 H8A 0.72(4)
C29 C30 1.525(3)
C30 C31 1.550(3)
C30 C38 1.541(3)
C30 C42 1.536(3)
C31 H31 0.9800
C31 C32 1.508(3)
C31 C43 1.531(2)
C32 C33 1.390(4)
C32 C37 1.385(3)
C33 H33 0.9300
C33 C34 1.390(4)
C34 H34 0.9300
C34 C35 1.365(6)
C35 H35 0.9300
C35 C36 1.370(6)
C36 H36 0.9300
C36 C37 1.389(4)
C38 C39 1.499(3)
C39 H39A 0.9700
C39 H39B 0.9700
C39 C40 1.528(4)
C40 H40A 0.9700
C40 H40B 0.9700
C40 C41 1.521(4)
C41 H41A 0.9700
C41 H41B 0.9700
C41 C42 1.533(4)
C42 H42A 0.9700
C42 H42B 0.9700
C43 C44 1.386(2)
C43 C48 1.389(2)
C44 H44 0.9300
C44 C45 1.392(3)
C45 C46 1.405(3)
C45 C49 1.545(3)
C46 C47 1.408(3)
C47 C48 1.386(3)
C47 C53 1.545(3)
C48 H48 0.9300
C49 C50 1.536(4)
C49 C51 1.534(4)
C49 C52 1.532(4)
C50 H50A 0.9600
C50 H50B 0.9600
C50 H50C 0.9600
C51 H51A 0.9600
C51 H51B 0.9600
C51 H51C 0.9600
C52 H52A 0.9600
C52 H52B 0.9600
C52 H52C 0.9600
C53 C54 1.537(4)
C53 C55 1.532(4)
C53 C56 1.532(4)
C54 H54A 0.9600
C54 H54B 0.9600
C54 H54C 0.9600
C55 H55A 0.9600
C55 H55B 0.9600
C55 H55C 0.9600
C56 H56A 0.9600
C56 H56B 0.9600
C56 H56C 0.9600

loop_
_geom_torsion_atom_site_label_1
_geom_torsion_atom_site_label_2
_geom_torsion_atom_site_label_3
_geom_torsion_atom_site_label_4
_geom_torsion
O1 C1 C2 C3 -37.8(2)
O1 C1 C2 C10 79.4(2)
O1 C1 C2 C14 -162.64(18)
O1 C5 C6 C7 179.7(2)
O2 C1 C2 C3 142.0(2)
O2 C1 C2 C10 -100.8(3)
O2 C1 C2 C14 17.2(3)
O3 C10 C11 C12 128.6(3)
O4 C18 C19 C20 178.19(19)
O4 C18 C19 C25 -2.0(3)
C1 O1 C5 C4 21.8(3)
C1 O1 C5 C6 -159.79(19)
C1 C2 C3 C4 54.45(18)
C1 C2 C3 C15 -71.02(19)
C1 C2 C10 O3 -7.7(3)
C1 C2 C10 C11 171.37(18)
C1 C2 C14 C13 -171.6(2)
C2 C3 C4 C5 -38.12(19)
C2 C3 C4 C9 140.74(17)
C2 C3 C15 C16 67.2(2)
C2 C3 C15 C20 -116.14(17)
C2 C10 C11 C12 -50.4(3)
C3 C2 C10 O3 110.5(2)
C3 C2 C10 C11 -70.4(2)
C3 C2 C14 C13 65.1(2)
C3 C4 C5 O1 0.7(2)
C3 C4 C5 C6 -177.63(18)
C3 C4 C9 C8 178.71(18)
C3 C15 C16 C17 176.12(15)
C3 C15 C20 C19 -175.82(17)
C4 C3 C15 C16 -55.3(2)
C4 C3 C15 C20 121.36(17)
C4 C5 C6 C7 -1.8(3)
C5 O1 C1 O2 179.2(2)
C5 O1 C1 C2 -0.9(3)
C5 C4 C9 C8 -2.4(3)
C5 C6 C7 C8 -0.9(4)
C6 C7 C8 C9 1.8(4)
C7 C8 C9 C4 -0.1(3)
C9 C4 C5 O1 -178.21(17)
C9 C4 C5 C6 3.4(3)
C10 C2 C3 C4 -61.49(18)
C10 C2 C3 C15 173.04(14)
C10 C2 C14 C13 -55.1(2)
C10 C11 C12 C13 50.2(4)
C11 C12 C13 C14 -54.5(4)
C12 C13 C14 C2 58.0(3)
C14 C2 C3 C4 178.11(16)
C14 C2 C3 C15 52.6(2)
C14 C2 C10 O3 -126.8(2)
C14 C2 C10 C11 52.3(2)
C15 C3 C4 C5 88.73(18)
C15 C3 C4 C9 -92.40(19)
C15 C16 C17 C18 -0.7(3)
C15 C16 C17 C21 -178.76(17)
C16 C15 C20 C19 1.0(3)
C16 C17 C18 O4 -177.81(18)
C16 C17 C18 C19 1.8(3)
C16 C17 C21 C22 -125.4(2)
C16 C17 C21 C23 112.6(2)
C16 C17 C21 C24 -5.1(3)
C17 C18 C19 C20 -1.4(3)
C17 C18 C19 C25 178.4(2)
C18 C17 C21 C22 56.6(3)
C18 C17 C21 C23 -65.3(2)
C18 C17 C21 C24 177.0(2)
C18 C19 C20 C15 0.0(3)
C18 C19 C25 C26 177.8(3)
C18 C19 C25 C27 -62.1(3)
C18 C19 C25 C28 59.5(3)
C20 C15 C16 C17 -0.6(3)
C20 C19 C25 C26 -2.4(4)
C20 C19 C25 C27 117.7(3)
C20 C19 C25 C28 -120.7(3)
C21 C17 C18 O4 0.2(3)
C21 C17 C18 C19 179.74(18)
C25 C19 C20 C15 -179.8(2)
O5 C29 C30 C31 -36.4(3)
O5 C29 C30 C38 80.5(2)
O5 C29 C30 C42 -163.8(2)
O6 C29 C30 C31 143.2(3)
O6 C29 C30 C38 -100.0(3)
O6 C29 C30 C42 15.8(3)
O7 C38 C39 C40 124.6(4)
O8 C46 C47 C48 -177.3(2)
O8 C46 C47 C53 2.6(3)
C29 O5 C37 C32 24.4(3)
C29 O5 C37 C36 -157.8(2)
C29 C30 C31 C32 54.6(2)
C29 C30 C31 C43 -70.0(2)
C29 C30 C38 O7 -4.4(4)
C29 C30 C38 C39 174.1(2)
C29 C30 C42 C41 -171.0(2)
C30 C31 C32 C33 141.5(2)
C30 C31 C32 C37 -38.2(2)
C30 C31 C43 C44 25.4(2)
C30 C31 C43 C48 -158.83(15)
C30 C38 C39 C40 -53.9(3)
C31 C30 C38 O7 113.9(4)
C31 C30 C38 C39 -67.6(3)
C31 C30 C42 C41 63.6(2)
C31 C32 C33 C34 178.5(2)
C31 C32 C37 O5 -0.4(3)
C31 C32 C37 C36 -178.1(2)
C31 C43 C44 C45 176.97(17)
C31 C43 C48 C47 -174.88(16)
C32 C31 C43 C44 -97.2(2)
C32 C31 C43 C48 78.54(19)
C32 C33 C34 C35 0.5(4)
C33 C32 C37 O5 179.9(2)
C33 C32 C37 C36 2.2(3)
C33 C34 C35 C36 0.5(4)
C34 C35 C36 C37 -0.2(4)
C35 C36 C37 O5 -179.0(2)
C35 C36 C37 C32 -1.2(4)
C37 O5 C29 O6 176.6(2)
C37 O5 C29 C30 -3.8(3)
C37 C32 C33 C34 -1.8(3)
C38 C30 C31 C32 -61.01(19)
C38 C30 C31 C43 174.44(15)
C38 C30 C42 C41 -55.7(2)
C38 C39 C40 C41 51.6(4)
C39 C40 C41 C42 -55.2(4)
C40 C41 C42 C30 58.5(3)
C42 C30 C31 C32 -179.53(16)
C42 C30 C31 C43 55.9(2)
C42 C30 C38 O7 -123.1(4)
C42 C30 C38 C39 55.4(3)
C43 C31 C32 C33 -90.6(2)
C43 C31 C32 C37 89.7(2)
C43 C44 C45 C46 -1.4(3)
C43 C44 C45 C49 178.47(18)
C44 C43 C48 C47 1.2(3)
C44 C45 C46 O8 179.5(2)
C44 C45 C46 C47 -0.9(3)
C44 C45 C49 C50 -116.1(3)
C44 C45 C49 C51 122.3(2)
C44 C45 C49 C52 3.8(3)
C45 C46 C47 C48 3.1(3)
C45 C46 C47 C53 -176.97(19)
C46 C45 C49 C50 63.7(3)
C46 C45 C49 C51 -57.8(3)
C46 C45 C49 C52 -176.3(2)
C46 C47 C48 C43 -3.3(3)
C46 C47 C53 C54 -64.2(3)
C46 C47 C53 C55 59.6(3)
C46 C47 C53 C56 176.6(2)
C48 C43 C44 C45 1.3(3)
C48 C47 C53 C54 115.7(3)
C48 C47 C53 C55 -120.5(3)
C48 C47 C53 C56 -3.5(3)
C49 C45 C46 O8 -0.4(3)
C49 C45 C46 C47 179.3(2)
C53 C47 C48 C43 176.81(17)
